data_4120918
loop_
_publ_author_name
'Dominik S. Allg\"auer'
'Peter Mayer'
'Herbert Mayr'

_publ_contact_author_address
;
Department Chemie
Ludwig-Maximilians Universit\"at
Butenandtstra\&se 5-13 (Haus F)
D-81377 M\"unchen
Bundesrepublik Deutschland
;
_publ_contact_author_email Herbert.Mayr@cup.uni-muenchen.de
_publ_contact_author_fax '+49 89 2180 77717'
_publ_contact_author_name 'H. Mayr'
_publ_section_title
;
 Nucleophilicity Parameters of Pyridinium Ylides and Their Use in
 Mechanistic Analyses
;
_journal_name_full 'Journal of the American Chemical Society'
_journal_page_first 15216
_journal_page_last 15224
_journal_paper_doi 10.1021/ja407885h
_journal_volume 135
_journal_year 2013
_chemical_formula_moiety 'C19 H14 N2 O2'
_chemical_formula_sum 'C19 H14 N2 O2'
_chemical_formula_weight 302.327
_space_group_IT_number 14
_symmetry_cell_setting monoclinic
_symmetry_Int_Tables_number 14
_symmetry_space_group_name_Hall '-P 2ybc'
_symmetry_space_group_name_H-M 'P 1 21/c 1'
_atom_sites_solution_hydrogens geom
_atom_sites_solution_primary direct
_atom_sites_solution_secondary difmap
_audit_author_name 'Peter Mayer'
_audit_block_code C19H14N2O2_qq071_mayr
_audit_creation_method 'form98_non/compatible with shelxl97-2'
_audit_update_record 31-Oct-12
_cell_angle_alpha 90.00
_cell_angle_beta 107.919(2)
_cell_angle_gamma 90.00
_cell_formula_units_Z 8
_cell_length_a 15.3827(4)
_cell_length_b 12.0666(3)
_cell_length_c 17.7872(5)
_cell_measurement_reflns_used 122
_cell_measurement_temperature 200(2)
_cell_measurement_theta_max 20.6818
_cell_measurement_theta_min 2.1946
_cell_volume 3141.45(15)
_computing_cell_refinement 'APEX2 v2012.4-3 (Bruker AXS)'
_computing_data_collection 'Bruker Instrument Service v3.0.21'
_computing_data_reduction 'SAINT V8.18C (Bruker AXS Inc., 2011)'
_computing_structure_refinement
;
Sheldrick, G. M. (2008).
<i>Acta Cryst.</i> A<b>64</b>, 112--122.
;
_computing_structure_solution
;
A. Altomare, M. C. Burla, M. Camalli, G. L. Cascarano, C. Giacovazzo, A.
Guagliardi, A. G. G. Moliterni, G. Polidori, R. Spagna: SIR97: a new tool for
crystal structure determination and refinement; J. Appl. Crystallogr. 1999,
32, 115-119.
;
_diffrn_ambient_temperature 200(2)
_diffrn_detector_area_resol_mean 10.4167
_diffrn_measured_fraction_theta_full 0.997
_diffrn_measured_fraction_theta_max 0.997
_diffrn_measurement_device 'fixed-chi three-circle diffractometer'
_diffrn_measurement_device_type 'Bruker D8Quest'
_diffrn_measurement_method 'mix of phi and omega scans'
_diffrn_radiation_collimation 'focusing mirrors'
_diffrn_radiation_monochromator 'focusing mirrors'
_diffrn_radiation_type 'Mo K\a'
_diffrn_radiation_wavelength 0.71073
_diffrn_reflns_av_R_equivalents 0.0585
_diffrn_reflns_av_sigmaI/netI 0.0312
_diffrn_reflns_limit_h_max 20
_diffrn_reflns_limit_h_min -19
_diffrn_reflns_limit_k_max 15
_diffrn_reflns_limit_k_min -15
_diffrn_reflns_limit_l_max 23
_diffrn_reflns_limit_l_min -23
_diffrn_reflns_number 63848
_diffrn_reflns_theta_full 27.54
_diffrn_reflns_theta_max 27.52
_diffrn_reflns_theta_min 2.28
_diffrn_source_current 1
_diffrn_source_power 50
_diffrn_source_type 'Bruker I\mS'
_diffrn_source_voltage 50
_exptl_absorpt_coefficient_mu 0.084
_exptl_absorpt_correction_T_max 0.9281
_exptl_absorpt_correction_T_min 0.9053
_exptl_absorpt_correction_type multi-scan
_exptl_absorpt_process_details 'SADABS V2008/1 (Bruker AXS Inc.)'
_exptl_crystal_colour colourless
_exptl_crystal_density_diffrn 1.27847(6)
_exptl_crystal_description block
_exptl_crystal_F_000 1264
_exptl_crystal_size_max 0.265
_exptl_crystal_size_mid 0.190
_exptl_crystal_size_min 0.135
_refine_diff_density_max 0.369
_refine_diff_density_min -0.229
_refine_diff_density_rms 0.041
_refine_ls_extinction_method none
_refine_ls_goodness_of_fit_ref 1.012
_refine_ls_hydrogen_treatment constr
_refine_ls_matrix_type full
_refine_ls_number_parameters 417
_refine_ls_number_reflns 7220
_refine_ls_number_restraints 0
_refine_ls_restrained_S_all 1.012
_refine_ls_R_factor_all 0.0863
_refine_ls_R_factor_gt 0.0486
_refine_ls_shift/su_max 0.000
_refine_ls_shift/su_mean 0.000
_refine_ls_structure_factor_coef Fsqd
_refine_ls_weighting_details 'calc w=1/[\s^2^(Fo^2^)+(0.0542P)^2^+1.1648P] where P=(Fo^2^+2Fc^2^)/3'
_refine_ls_weighting_scheme calc
_refine_ls_wR_factor_gt 0.1118
_refine_ls_wR_factor_ref 0.1343
_reflns_number_gt 4822
_reflns_number_total 7220
_reflns_threshold_expression >2sigma(I)
_cod_data_source_file ja407885h_si_002_1.cif
_cod_data_source_block qq071
_cod_original_cell_volume 3141.45(14)
_cod_original_sg_symbol_H-M 'P 21/c'
_cod_database_code 4120918

loop_
_symmetry_equiv_pos_as_xyz
'x, y, z'
'-x, y+1/2, -z+1/2'
'-x, -y, -z'
'x, -y-1/2, z-1/2'

loop_
_atom_site_label
_atom_site_type_symbol
_atom_site_fract_x
_atom_site_fract_y
_atom_site_fract_z
_atom_site_U_iso_or_equiv
_atom_site_adp_type
_atom_site_occupancy
_atom_site_symmetry_multiplicity
_atom_site_calc_flag
_atom_site_refinement_flags
O1 O 0.41442(10) -0.31770(11) 0.21528(9) 0.0580(4) Uani 1 1 d .
O2 O 0.34837(9) 0.34758(11) 0.31552(9) 0.0623(4) Uani 1 1 d .
N1 N 0.38425(11) -0.03519(14) 0.49129(9) 0.0492(4) Uani 1 1 d .
N2 N 0.20498(12) 0.24349(16) 0.40753(11) 0.0633(5) Uani 1 1 d .
C1 C 0.34244(15) -0.37339(18) 0.15761(13) 0.0627(6) Uani 1 1 d .
H1A H 0.2864 -0.3693 0.1727 0.094 Uiso 1 1 calc R
H1B H 0.3592 -0.4512 0.1545 0.094 Uiso 1 1 calc R
H1C H 0.3323 -0.3380 0.1060 0.094 Uiso 1 1 calc R
C2 C 0.39722(12) -0.21183(15) 0.23479(11) 0.0405(4) Uani 1 1 d .
C3 C 0.32122(12) -0.15119(15) 0.19503(11) 0.0432(4) Uani 1 1 d .
H3 H 0.2767 -0.1820 0.1504 0.052 Uiso 1 1 calc R
C4 C 0.30989(11) -0.04535(15) 0.22021(10) 0.0389(4) Uani 1 1 d .
H4 H 0.2573 -0.0040 0.1923 0.047 Uiso 1 1 calc R
C5 C 0.37328(10) 0.00182(13) 0.28496(9) 0.0320(3) Uani 1 1 d .
C6 C 0.45060(12) -0.05959(15) 0.32304(11) 0.0412(4) Uani 1 1 d .
H6 H 0.4958 -0.0285 0.3671 0.049 Uiso 1 1 calc R
C7 C 0.46286(13) -0.16479(15) 0.29806(11) 0.0467(5) Uani 1 1 d .
H7 H 0.5166 -0.2052 0.3244 0.056 Uiso 1 1 calc R
C8 C 0.35370(10) 0.11325(13) 0.31095(9) 0.0322(3) Uani 1 1 d .
H8 H 0.3099 0.1575 0.2683 0.039 Uiso 1 1 calc R
C9 C 0.34097(10) 0.12899(13) 0.39347(9) 0.0318(3) Uani 1 1 d .
C10 C 0.36466(11) 0.03772(14) 0.44870(10) 0.0347(4) Uani 1 1 d .
C11 C 0.26563(12) 0.19530(14) 0.40053(10) 0.0401(4) Uani 1 1 d .
C12 C 0.42075(10) 0.18207(13) 0.37069(10) 0.0334(4) Uani 1 1 d .
H12 H 0.4826 0.1488 0.3952 0.040 Uiso 1 1 calc R
C13 C 0.41736(11) 0.30593(14) 0.35920(10) 0.0380(4) Uani 1 1 d .
C14 C 0.49707(10) 0.37331(13) 0.40172(9) 0.0326(4) Uani 1 1 d .
C15 C 0.56767(12) 0.33267(15) 0.46438(10) 0.0430(4) Uani 1 1 d .
H15 H 0.5670 0.2579 0.4809 0.052 Uiso 1 1 calc R
C16 C 0.63947(14) 0.40225(18) 0.50289(12) 0.0580(5) Uani 1 1 d .
H16 H 0.6883 0.3743 0.5456 0.070 Uiso 1 1 calc R
C17 C 0.64099(14) 0.50954(17) 0.48049(14) 0.0570(6) Uani 1 1 d .
H17 H 0.6900 0.5565 0.5080 0.068 Uiso 1 1 calc R
C18 C 0.57211(14) 0.54989(16) 0.41844(14) 0.0574(6) Uani 1 1 d .
H18 H 0.5737 0.6248 0.4024 0.069 Uiso 1 1 calc R
C19 C 0.50035(13) 0.48261(15) 0.37896(12) 0.0463(4) Uani 1 1 d .
H19 H 0.4527 0.5114 0.3357 0.056 Uiso 1 1 calc R
O3 O 0.08798(9) 0.85519(10) 0.27213(8) 0.0499(3) Uani 1 1 d .
O4 O 0.13630(9) 0.17739(10) 0.21119(8) 0.0527(4) Uani 1 1 d .
N3 N 0.11883(12) 0.53466(14) 0.00772(10) 0.0520(4) Uani 1 1 d .
N4 N 0.29240(13) 0.25503(16) 0.11571(11) 0.0665(5) Uani 1 1 d .
C20 C 0.15562(14) 0.91126(17) 0.33320(12) 0.0547(5) Uani 1 1 d .
H20A H 0.1613 0.8757 0.3840 0.082 Uiso 1 1 calc R
H20B H 0.1377 0.9889 0.3351 0.082 Uiso 1 1 calc R
H20C H 0.2144 0.9077 0.3226 0.082 Uiso 1 1 calc R
C21 C 0.10588(12) 0.74808(14) 0.25680(10) 0.0366(4) Uani 1 1 d .
C22 C 0.04011(12) 0.69704(14) 0.19511(10) 0.0391(4) Uani 1 1 d .
H22 H -0.0131 0.7368 0.1665 0.047 Uiso 1 1 calc R
C23 C 0.05173(11) 0.58875(14) 0.17523(10) 0.0352(4) Uani 1 1 d .
H23 H 0.0067 0.5548 0.1325 0.042 Uiso 1 1 calc R
C24 C 0.12864(10) 0.52870(13) 0.21698(9) 0.0298(3) Uani 1 1 d .
C25 C 0.19341(11) 0.58066(14) 0.27860(9) 0.0358(4) Uani 1 1 d .
H25 H 0.2462 0.5407 0.3078 0.043 Uiso 1 1 calc R
C26 C 0.18286(12) 0.68978(14) 0.29860(10) 0.0391(4) Uani 1 1 d .
H26 H 0.2283 0.7243 0.3408 0.047 Uiso 1 1 calc R
C27 C 0.14588(10) 0.41261(13) 0.19752(9) 0.0304(3) Uani 1 1 d .
H27 H 0.1880 0.3711 0.2429 0.036 Uiso 1 1 calc R
C28 C 0.15970(10) 0.38513(13) 0.11661(9) 0.0316(3) Uani 1 1 d .
C29 C 0.13856(11) 0.46857(14) 0.05592(10) 0.0360(4) Uani 1 1 d .
C30 C 0.23356(12) 0.31151(15) 0.11598(10) 0.0410(4) Uani 1 1 d .
C31 C 0.07806(10) 0.34128(13) 0.14115(9) 0.0312(3) Uani 1 1 d .
H31 H 0.0175 0.3761 0.1142 0.037 Uiso 1 1 calc R
C32 C 0.07692(11) 0.21843(14) 0.15648(10) 0.0346(4) Uani 1 1 d .
C33 C 0.00398(11) 0.15234(13) 0.10210(10) 0.0340(4) Uani 1 1 d .
C34 C -0.03949(12) 0.18898(16) 0.02556(11) 0.0464(5) Uani 1 1 d .
H34 H -0.0262 0.2604 0.0095 0.056 Uiso 1 1 calc R
C35 C -0.10185(14) 0.12186(19) -0.02703(13) 0.0614(6) Uani 1 1 d .
H35 H -0.1292 0.1455 -0.0800 0.074 Uiso 1 1 calc R
C36 C -0.12445(14) 0.02059(19) -0.00281(15) 0.0613(6) Uani 1 1 d .
H36 H -0.1684 -0.0248 -0.0389 0.074 Uiso 1 1 calc R
C37 C -0.08392(15) -0.01522(17) 0.07303(15) 0.0590(6) Uani 1 1 d .
H37 H -0.1011 -0.0844 0.0897 0.071 Uiso 1 1 calc R
C38 C -0.01777(13) 0.04945(15) 0.12563(12) 0.0465(4) Uani 1 1 d .
H38 H 0.0123 0.0231 0.1775 0.056 Uiso 1 1 calc R

loop_
_atom_site_aniso_label
_atom_site_aniso_U_11
_atom_site_aniso_U_22
_atom_site_aniso_U_33
_atom_site_aniso_U_23
_atom_site_aniso_U_13
_atom_site_aniso_U_12
O1 0.0621(9) 0.0454(8) 0.0687(9) -0.0172(7) 0.0235(7) 0.0036(7)
O2 0.0439(8) 0.0361(7) 0.0840(10) 0.0154(7) -0.0141(7) 0.0032(6)
N1 0.0555(10) 0.0472(9) 0.0437(9) 0.0116(8) 0.0133(8) -0.0006(8)
N2 0.0479(10) 0.0656(12) 0.0710(12) -0.0180(10) 0.0102(9) 0.0161(9)
C1 0.0738(15) 0.0546(13) 0.0714(14) -0.0274(11) 0.0395(12) -0.0156(11)
C2 0.0443(10) 0.0388(10) 0.0436(10) -0.0055(8) 0.0209(8) -0.0002(8)
C3 0.0381(9) 0.0516(11) 0.0386(10) -0.0108(8) 0.0097(8) -0.0032(8)
C4 0.0334(9) 0.0454(10) 0.0347(9) -0.0006(8) 0.0057(7) 0.0051(7)
C5 0.0310(8) 0.0342(9) 0.0304(8) 0.0036(7) 0.0091(7) 0.0011(7)
C6 0.0345(9) 0.0410(10) 0.0409(10) -0.0030(8) 0.0009(8) 0.0033(7)
C7 0.0399(10) 0.0440(11) 0.0514(11) -0.0010(9) 0.0071(9) 0.0108(8)
C8 0.0296(8) 0.0321(8) 0.0312(8) 0.0064(7) 0.0038(7) 0.0032(6)
C9 0.0285(8) 0.0295(8) 0.0336(8) 0.0009(7) 0.0040(7) 0.0013(6)
C10 0.0329(8) 0.0378(9) 0.0322(9) -0.0012(7) 0.0085(7) -0.0033(7)
C11 0.0353(9) 0.0376(10) 0.0420(10) -0.0077(8) 0.0042(8) 0.0004(8)
C12 0.0269(8) 0.0285(8) 0.0409(9) 0.0070(7) 0.0047(7) 0.0014(6)
C13 0.0330(9) 0.0323(9) 0.0446(10) 0.0081(7) 0.0058(7) 0.0038(7)
C14 0.0317(8) 0.0299(8) 0.0385(9) -0.0002(7) 0.0140(7) 0.0012(6)
C15 0.0474(10) 0.0364(10) 0.0395(10) -0.0002(8) 0.0052(8) 0.0011(8)
C16 0.0534(12) 0.0564(13) 0.0512(12) -0.0096(10) -0.0029(10) -0.0020(10)
C17 0.0446(11) 0.0472(12) 0.0810(15) -0.0240(11) 0.0219(11) -0.0091(9)
C18 0.0519(12) 0.0327(10) 0.0954(17) -0.0027(10) 0.0341(12) -0.0068(9)
C19 0.0416(10) 0.0340(10) 0.0637(12) 0.0096(9) 0.0167(9) 0.0013(8)
O3 0.0537(8) 0.0366(7) 0.0568(8) -0.0113(6) 0.0131(6) 0.0030(6)
O4 0.0526(8) 0.0377(7) 0.0520(8) 0.0136(6) -0.0072(6) -0.0009(6)
N3 0.0653(11) 0.0490(10) 0.0450(9) 0.0120(8) 0.0217(8) 0.0072(8)
N4 0.0560(11) 0.0713(13) 0.0712(12) -0.0038(10) 0.0180(9) 0.0271(10)
C20 0.0596(13) 0.0476(12) 0.0622(13) -0.0227(10) 0.0263(11) -0.0080(9)
C21 0.0416(9) 0.0332(9) 0.0381(9) -0.0027(7) 0.0170(8) -0.0009(7)
C22 0.0351(9) 0.0370(9) 0.0415(10) 0.0017(8) 0.0063(8) 0.0062(7)
C23 0.0303(8) 0.0360(9) 0.0351(9) -0.0021(7) 0.0042(7) 0.0001(7)
C24 0.0288(8) 0.0329(8) 0.0273(8) 0.0022(6) 0.0081(6) -0.0001(6)
C25 0.0326(8) 0.0397(10) 0.0315(9) 0.0008(7) 0.0047(7) 0.0028(7)
C26 0.0377(9) 0.0419(10) 0.0347(9) -0.0062(7) 0.0065(7) -0.0044(8)
C27 0.0290(8) 0.0315(8) 0.0280(8) 0.0027(6) 0.0048(6) 0.0010(6)
C28 0.0292(8) 0.0317(8) 0.0318(8) 0.0023(7) 0.0062(7) 0.0037(6)
C29 0.0372(9) 0.0372(9) 0.0345(9) 0.0012(8) 0.0121(7) 0.0016(7)
C30 0.0382(9) 0.0432(10) 0.0395(10) -0.0001(8) 0.0091(8) 0.0065(8)
C31 0.0284(8) 0.0302(8) 0.0328(8) 0.0025(6) 0.0059(6) 0.0016(6)
C32 0.0340(8) 0.0332(9) 0.0345(9) 0.0049(7) 0.0073(7) 0.0026(7)
C33 0.0317(8) 0.0306(9) 0.0404(9) -0.0030(7) 0.0121(7) 0.0024(7)
C34 0.0406(10) 0.0388(10) 0.0506(11) -0.0014(8) 0.0003(8) 0.0045(8)
C35 0.0471(11) 0.0607(14) 0.0609(13) -0.0118(11) -0.0064(10) 0.0048(10)
C36 0.0372(11) 0.0647(15) 0.0763(16) -0.0288(12) 0.0089(10) -0.0073(10)
C37 0.0591(13) 0.0400(11) 0.0897(17) -0.0176(11) 0.0403(13) -0.0170(9)
C38 0.0520(11) 0.0376(10) 0.0549(11) -0.0023(9) 0.0239(9) -0.0057(8)

loop_
_atom_type_symbol
_atom_type_description
_atom_type_scat_dispersion_real
_atom_type_scat_dispersion_imag
_atom_type_scat_source
C C 0.0033 0.0016 'International Tables Vol C Tables 4.2.6.8 and 6.1.1.4'
H H 0.0000 0.0000 'International Tables Vol C Tables 4.2.6.8 and 6.1.1.4'
N N 0.0061 0.0033 'International Tables Vol C Tables 4.2.6.8 and 6.1.1.4'
O O 0.0106 0.0060 'International Tables Vol C Tables 4.2.6.8 and 6.1.1.4'

loop_
_geom_angle_atom_site_label_1
_geom_angle_atom_site_label_2
_geom_angle_atom_site_label_3
_geom_angle
C2 O1 C1 117.00(16)
O1 C1 H1A 109.5
O1 C1 H1B 109.5
H1A C1 H1B 109.5
O1 C1 H1C 109.5
H1A C1 H1C 109.5
H1B C1 H1C 109.5
O1 C2 C3 124.41(17)
O1 C2 C7 116.07(16)
C3 C2 C7 119.51(16)
C2 C3 C4 119.79(16)
C2 C3 H3 120.1
C4 C3 H3 120.1
C5 C4 C3 121.57(16)
C5 C4 H4 119.2
C3 C4 H4 119.2
C4 C5 C6 117.76(15)
C4 C5 C8 118.32(14)
C6 C5 C8 123.90(15)
C7 C6 C5 121.10(16)
C7 C6 H6 119.5
C5 C6 H6 119.5
C6 C7 C2 120.22(17)
C6 C7 H7 119.9
C2 C7 H7 119.9
C5 C8 C12 124.53(14)
C5 C8 C9 120.20(13)
C12 C8 C9 61.10(10)
C5 C8 H8 113.7
C12 C8 H8 113.7
C9 C8 H8 113.7
C11 C9 C10 113.81(15)
C11 C9 C12 121.08(14)
C10 C9 C12 116.08(13)
C11 C9 C8 119.22(14)
C10 C9 C8 118.10(13)
C12 C9 C8 57.37(10)
N1 C10 C9 178.60(19)
N2 C11 C9 176.9(2)
C8 C12 C13 118.02(14)
C8 C12 C9 61.52(10)
C13 C12 C9 116.71(14)
C8 C12 H12 116.4
C13 C12 H12 116.4
C9 C12 H12 116.4
O2 C13 C14 121.73(15)
O2 C13 C12 118.95(15)
C14 C13 C12 119.31(14)
C15 C14 C19 118.85(16)
C15 C14 C13 122.75(15)
C19 C14 C13 118.39(15)
C14 C15 C16 119.39(17)
C14 C15 H15 120.3
C16 C15 H15 120.3
C17 C16 C15 120.99(19)
C17 C16 H16 119.5
C15 C16 H16 119.5
C16 C17 C18 119.95(19)
C16 C17 H17 120.0
C18 C17 H17 120.0
C17 C18 C19 120.27(19)
C17 C18 H18 119.9
C19 C18 H18 119.9
C18 C19 C14 120.54(18)
C18 C19 H19 119.7
C14 C19 H19 119.7
C21 O3 C20 117.20(15)
O3 C20 H20A 109.5
O3 C20 H20B 109.5
H20A C20 H20B 109.5
O3 C20 H20C 109.5
H20A C20 H20C 109.5
H20B C20 H20C 109.5
O3 C21 C26 124.50(16)
O3 C21 C22 115.80(15)
C26 C21 C22 119.70(15)
C23 C22 C21 120.18(16)
C23 C22 H22 119.9
C21 C22 H22 119.9
C22 C23 C24 120.83(15)
C22 C23 H23 119.6
C24 C23 H23 119.6
C25 C24 C23 118.26(15)
C25 C24 C27 118.36(14)
C23 C24 C27 123.36(14)
C24 C25 C26 121.40(15)
C24 C25 H25 119.3
C26 C25 H25 119.3
C21 C26 C25 119.61(16)
C21 C26 H26 120.2
C25 C26 H26 120.2
C31 C27 C24 124.52(13)
C31 C27 C28 61.14(10)
C24 C27 C28 120.13(13)
C31 C27 H27 113.7
C24 C27 H27 113.7
C28 C27 H27 113.7
C29 C28 C30 114.92(14)
C29 C28 C31 115.86(13)
C30 C28 C31 120.08(14)
C29 C28 C27 118.82(13)
C30 C28 C27 118.05(13)
C31 C28 C27 57.07(10)
N3 C29 C28 177.73(18)
N4 C30 C28 179.0(2)
C27 C31 C32 119.60(13)
C27 C31 C28 61.79(10)
C32 C31 C28 116.33(13)
C27 C31 H31 116.0
C32 C31 H31 116.0
C28 C31 H31 116.0
O4 C32 C33 122.59(15)
O4 C32 C31 119.81(15)
C33 C32 C31 117.58(14)
C38 C33 C34 119.53(17)
C38 C33 C32 119.61(16)
C34 C33 C32 120.73(15)
C35 C34 C33 120.14(19)
C35 C34 H34 119.9
C33 C34 H34 119.9
C36 C35 C34 120.0(2)
C36 C35 H35 120.0
C34 C35 H35 120.0
C37 C36 C35 120.42(19)
C37 C36 H36 119.8
C35 C36 H36 119.8
C36 C37 C38 120.17(19)
C36 C37 H37 119.9
C38 C37 H37 119.9
C33 C38 C37 119.66(19)
C33 C38 H38 120.2
C37 C38 H38 120.2

loop_
_geom_bond_atom_site_label_1
_geom_bond_atom_site_label_2
_geom_bond_distance
O1 C2 1.371(2)
O1 C1 1.425(2)
O2 C13 1.215(2)
N1 C10 1.139(2)
N2 C11 1.138(2)
C1 H1A 0.9800
C1 H1B 0.9800
C1 H1C 0.9800
C2 C3 1.376(2)
C2 C7 1.382(3)
C3 C4 1.382(2)
C3 H3 0.9500
C4 C5 1.382(2)
C4 H4 0.9500
C5 C6 1.388(2)
C5 C8 1.483(2)
C6 C7 1.377(2)
C6 H6 0.9500
C7 H7 0.9500
C8 C12 1.486(2)
C8 C9 1.551(2)
C8 H8 1.0000
C9 C11 1.445(2)
C9 C10 1.446(2)
C9 C12 1.545(2)
C12 C13 1.507(2)
C12 H12 1.0000
C13 C14 1.472(2)
C14 C15 1.385(2)
C14 C19 1.385(2)
C15 C16 1.389(3)
C15 H15 0.9500
C16 C17 1.357(3)
C16 H16 0.9500
C17 C18 1.363(3)
C17 H17 0.9500
C18 C19 1.376(3)
C18 H18 0.9500
C19 H19 0.9500
O3 C21 1.366(2)
O3 C20 1.423(2)
O4 C32 1.2163(19)
N3 C29 1.141(2)
N4 C30 1.134(2)
C20 H20A 0.9800
C20 H20B 0.9800
C20 H20C 0.9800
C21 C26 1.381(2)
C21 C22 1.387(2)
C22 C23 1.380(2)
C22 H22 0.9500
C23 C24 1.391(2)
C23 H23 0.9500
C24 C25 1.384(2)
C24 C27 1.486(2)
C25 C26 1.386(2)
C25 H25 0.9500
C26 H26 0.9500
C27 C31 1.480(2)
C27 C28 1.554(2)
C27 H27 1.0000
C28 C29 1.438(2)
C28 C30 1.445(2)
C28 C31 1.544(2)
C31 C32 1.508(2)
C31 H31 1.0000
C32 C33 1.471(2)
C33 C38 1.384(2)
C33 C34 1.391(2)
C34 C35 1.378(3)
C34 H34 0.9500
C35 C36 1.375(3)
C35 H35 0.9500
C36 C37 1.370(3)
C36 H36 0.9500
C37 C38 1.391(3)
C37 H37 0.9500
C38 H38 0.9500

loop_
_geom_torsion_atom_site_label_1
_geom_torsion_atom_site_label_2
_geom_torsion_atom_site_label_3
_geom_torsion_atom_site_label_4
_geom_torsion
C1 O1 C2 C3 -9.6(3)
C1 O1 C2 C7 171.59(17)
O1 C2 C3 C4 179.21(16)
C7 C2 C3 C4 -2.0(3)
C2 C3 C4 C5 -0.1(3)
C3 C4 C5 C6 1.7(2)
C3 C4 C5 C8 -176.65(16)
C4 C5 C6 C7 -1.2(3)
C8 C5 C6 C7 177.06(16)
C5 C6 C7 C2 -0.9(3)
O1 C2 C7 C6 -178.61(17)
C3 C2 C7 C6 2.5(3)
C4 C5 C8 C12 -169.75(15)
C6 C5 C8 C12 12.0(2)
C4 C5 C8 C9 116.41(17)
C6 C5 C8 C9 -61.9(2)
C5 C8 C9 C11 -134.52(16)
C12 C8 C9 C11 110.14(16)
C5 C8 C9 C10 10.9(2)
C12 C8 C9 C10 -104.47(15)
C5 C8 C9 C12 115.34(16)
C5 C8 C12 C13 144.59(16)
C9 C8 C12 C13 -106.90(16)
C5 C8 C12 C9 -108.52(17)
C11 C9 C12 C8 -106.91(16)
C10 C9 C12 C8 108.02(15)
C11 C9 C12 C13 2.1(2)
C10 C9 C12 C13 -143.00(15)
C8 C9 C12 C13 108.98(16)
C8 C12 C13 O2 18.8(3)
C9 C12 C13 O2 -51.5(2)
C8 C12 C13 C14 -161.86(14)
C9 C12 C13 C14 127.83(16)
O2 C13 C14 C15 165.18(18)
C12 C13 C14 C15 -14.1(2)
O2 C13 C14 C19 -13.4(3)
C12 C13 C14 C19 167.26(16)
C19 C14 C15 C16 0.3(3)
C13 C14 C15 C16 -178.31(18)
C14 C15 C16 C17 0.6(3)
C15 C16 C17 C18 -1.1(3)
C16 C17 C18 C19 0.8(3)
C17 C18 C19 C14 0.1(3)
C15 C14 C19 C18 -0.6(3)
C13 C14 C19 C18 178.04(17)
C20 O3 C21 C26 2.9(2)
C20 O3 C21 C22 -177.80(16)
O3 C21 C22 C23 -179.75(15)
C26 C21 C22 C23 -0.4(3)
C21 C22 C23 C24 0.7(3)
C22 C23 C24 C25 -0.4(2)
C22 C23 C24 C27 -178.84(15)
C23 C24 C25 C26 -0.2(2)
C27 C24 C25 C26 178.29(15)
O3 C21 C26 C25 179.07(16)
C22 C21 C26 C25 -0.2(3)
C24 C25 C26 C21 0.5(3)
C25 C24 C27 C31 171.17(15)
C23 C24 C27 C31 -10.4(2)
C25 C24 C27 C28 -114.98(16)
C23 C24 C27 C28 63.4(2)
C31 C27 C28 C29 103.70(16)
C24 C27 C28 C29 -11.7(2)
C31 C27 C28 C30 -109.36(16)
C24 C27 C28 C30 135.27(16)
C24 C27 C28 C31 -115.37(16)
C24 C27 C31 C32 -145.65(15)
C28 C27 C31 C32 105.91(16)
C24 C27 C31 C28 108.45(16)
C29 C28 C31 C27 -108.92(15)
C30 C28 C31 C27 105.80(16)
C29 C28 C31 C32 139.98(15)
C30 C28 C31 C32 -5.3(2)
C27 C28 C31 C32 -111.10(15)
C27 C31 C32 O4 -6.2(2)
C28 C31 C32 O4 64.8(2)
C27 C31 C32 C33 175.50(14)
C28 C31 C32 C33 -113.50(16)
O4 C32 C33 C38 21.5(3)
C31 C32 C33 C38 -160.20(15)
O4 C32 C33 C34 -154.46(18)
C31 C32 C33 C34 23.8(2)
C38 C33 C34 C35 -1.8(3)
C32 C33 C34 C35 174.15(17)
C33 C34 C35 C36 3.1(3)
C34 C35 C36 C37 -1.3(3)
C35 C36 C37 C38 -1.6(3)
C34 C33 C38 C37 -1.1(3)
C32 C33 C38 C37 -177.17(16)
C36 C37 C38 C33 2.9(3)
